data_4302327
loop_
_publ_author_name
'Berenguer, Jes\'us R'
'Gil, Bel\'en'
'Fern\'andez, Julio'
'Forni\'es, Juan'
'Lalinde, Elena'

_publ_section_title
;
 Self-Assembly of Luminescent Alkynyl-Based Platinum--Cadmium Complexes
 Containing Auxiliary Diimine or Terpyridine Ligands
;
_journal_coden_ASTM INOCAJ
_journal_issue 12
_journal_name_full 'Inorganic chemistry'
_journal_page_first 5250
_journal_page_last 5262
_journal_paper_doi 10.1021/ic9002109
_journal_volume 48
_journal_year 2009
_chemical_formula_sum 'C53.25 H36.5 Cd F10 N4 O1.75 Pt'
_chemical_formula_weight 1258.6
_chemical_name_common gi67
_space_group_IT_number 2
_symmetry_cell_setting triclinic
_symmetry_space_group_name_Hall '-P 1'
_symmetry_space_group_name_H-M 'P -1'
_atom_sites_solution_hydrogens geom
_atom_sites_solution_primary direct
_atom_sites_solution_secondary difmap
_audit_conform_dict_location ftp://ftp.iucr.org/pub/cif_core.dic
_audit_conform_dict_name cif_core.dic
_audit_conform_dict_version 2.4
_audit_creation_date 2009-03-12T20:51:22-00:00
_audit_creation_method 'WinGX routine CIF_UPDATE'
_cell_angle_alpha 91.2460(10)
_cell_angle_beta 91.6520(10)
_cell_angle_gamma 116.060(2)
_cell_formula_units_Z 2
_cell_length_a 11.4895(2)
_cell_length_b 12.1929(3)
_cell_length_c 19.8162(5)
_cell_measurement_reflns_used 26892
_cell_measurement_temperature 293(2)
_cell_volume 2490.96(11)
_computing_cell_refinement 'HKL Scalepack (Otwinowski & Minor 1997)'
_computing_data_collection 'Collect (Nonius BV, 1997-2000)'
_computing_data_reduction 'HKL Denzo and Scalepack (Otwinowski & Minor 1997)'
_computing_structure_refinement 'SHELXL-97 (Sheldrick, 1997)'
_computing_structure_solution 'SHELXS-97 (Sheldrick, 1990)'
_diffrn_ambient_temperature 293(2)
_diffrn_detector_area_resol_mean 9
_diffrn_measured_fraction_theta_full 0.993
_diffrn_measured_fraction_theta_max 0.993
_diffrn_measurement_device '95mm CCD camera on \k-goniostat'
_diffrn_measurement_device_type KappaCCD
_diffrn_measurement_method CCD
_diffrn_orient_matrix_type 'by Nonius Collect from scalepack cell'
_diffrn_orient_matrix_UB_11 0.0402496
_diffrn_orient_matrix_UB_12 0.0891234
_diffrn_orient_matrix_UB_13 0.0129422
_diffrn_orient_matrix_UB_21 0.08606
_diffrn_orient_matrix_UB_22 -0.0008974
_diffrn_orient_matrix_UB_23 0.0072842
_diffrn_orient_matrix_UB_31 0.0194336
_diffrn_orient_matrix_UB_32 0.0200876
_diffrn_orient_matrix_UB_33 -0.0482897
_diffrn_radiation_monochromator graphite
_diffrn_radiation_type MoK\a
_diffrn_radiation_wavelength 0.7107
_diffrn_reflns_av_unetI/netI 0.0641
_diffrn_reflns_limit_h_max 13
_diffrn_reflns_limit_h_min -14
_diffrn_reflns_limit_k_max 14
_diffrn_reflns_limit_k_min -14
_diffrn_reflns_limit_l_max 24
_diffrn_reflns_limit_l_min 0
_diffrn_reflns_number 9380
_diffrn_reflns_theta_full 25.68
_diffrn_reflns_theta_max 25.68
_diffrn_reflns_theta_min 4.12
_exptl_absorpt_coefficient_mu 3.309
_exptl_absorpt_correction_T_max 1.129
_exptl_absorpt_correction_T_min 0.872
_exptl_absorpt_correction_type multi-scan
_exptl_absorpt_process_details
;
        multi-scan from symmetry-related measurements
 Sortav (Blessing 1995)
;
_exptl_crystal_colour colourless
_exptl_crystal_density_diffrn 1.678
_exptl_crystal_density_method 'not measured'
_exptl_crystal_description block
_exptl_crystal_F_000 1180
_exptl_crystal_size_max 0.2
_exptl_crystal_size_mid 0.2
_exptl_crystal_size_min 0.1
_platon_squeeze_details
;
platon (Spek 1995)
;
_refine_diff_density_max 1.028
_refine_diff_density_min -0.997
_refine_diff_density_rms 0.096
_refine_ls_extinction_method none
_refine_ls_goodness_of_fit_ref 1.039
_refine_ls_hydrogen_treatment constr
_refine_ls_matrix_type full
_refine_ls_number_parameters 615
_refine_ls_number_reflns 9380
_refine_ls_number_restraints 0
_refine_ls_restrained_S_all 1.039
_refine_ls_R_factor_all 0.0611
_refine_ls_R_factor_gt 0.0416
_refine_ls_shift/su_max 0.001
_refine_ls_shift/su_mean 0
_refine_ls_structure_factor_coef Fsqd
_refine_ls_weighting_details 'calc w=1/[\s^2^(Fo^2^)+(0.0372P)^2^+1.6264P] where P=(Fo^2^+2Fc^2^)/3'
_refine_ls_weighting_scheme calc
_refine_ls_wR_factor_gt 0.0849
_refine_ls_wR_factor_ref 0.0897
_reflns_number_gt 7484
_reflns_number_total 9380
_reflns_threshold_expression >2sigma(I)
_cod_duplicate_entry 4338558
_cod_data_source_file ic9002109_si_002_1.cif
_cod_data_source_block 1a_1.75acetone
_cod_original_cell_volume 2490.96(10)
_cod_database_code 4302327

loop_
_symmetry_equiv_pos_as_xyz
'x, y, z'
'-x, -y, -z'

loop_
_atom_site_label
_atom_site_type_symbol
_atom_site_fract_x
_atom_site_fract_y
_atom_site_fract_z
_atom_site_U_iso_or_equiv
_atom_site_adp_type
_atom_site_occupancy
_atom_site_symmetry_multiplicity
_atom_site_calc_flag
_atom_site_refinement_flags
_atom_site_disorder_assembly
_atom_site_disorder_group
C1 C 0.1576(5) 0.1585(5) 0.7192(3) 0.0523(13) Uani 1 1 d . . .
C2 C 0.2792(5) 0.1819(5) 0.7468(3) 0.0587(14) Uani 1 1 d . . .
C3 C 0.3870(6) 0.2032(6) 0.7091(4) 0.0715(17) Uani 1 1 d . . .
C4 C 0.3737(7) 0.1971(7) 0.6397(4) 0.083(2) Uani 1 1 d . . .
C5 C 0.2559(9) 0.1724(7) 0.6108(3) 0.088(2) Uani 1 1 d . . .
C6 C 0.1518(7) 0.1544(6) 0.6501(3) 0.0730(17) Uani 1 1 d . . .
C7 C 0.0552(5) 0.3240(5) 0.7532(3) 0.0513(13) Uani 1 1 d . . .
C8 C 0.1492(6) 0.4255(5) 0.7862(3) 0.0573(14) Uani 1 1 d . . .
C9 C 0.1847(6) 0.5428(5) 0.7655(3) 0.0670(16) Uani 1 1 d . . .
C10 C 0.1240(8) 0.5607(6) 0.7100(4) 0.0781(19) Uani 1 1 d . . .
C11 C 0.0268(8) 0.4624(6) 0.6768(3) 0.0786(19) Uani 1 1 d . . .
C12 C -0.0078(7) 0.3464(6) 0.6986(3) 0.0689(17) Uani 1 1 d . . .
C13 C -0.0324(4) -0.0313(5) 0.7958(2) 0.0455(12) Uani 1 1 d . . .
C14 C -0.0579(5) -0.1381(5) 0.7998(3) 0.0497(13) Uani 1 1 d . . .
C15 C -0.0874(5) -0.2643(5) 0.8022(3) 0.0563(14) Uani 1 1 d . . .
C16 C -0.0495(6) -0.3098(6) 0.8582(4) 0.0714(17) Uani 1 1 d . . .
H16 H -0.0013 -0.2567 0.8937 0.086 Uiso 1 1 calc R . .
C17 C -0.0829(7) -0.4334(8) 0.8616(5) 0.095(3) Uani 1 1 d . . .
H17 H -0.0587 -0.463 0.8996 0.114 Uiso 1 1 calc R . .
C18 C -0.1507(9) -0.5105(7) 0.8096(5) 0.098(3) Uani 1 1 d . . .
H18 H -0.1722 -0.5932 0.8123 0.118 Uiso 1 1 calc R . .
C19 C -0.1883(8) -0.4702(7) 0.7534(5) 0.094(2) Uani 1 1 d . . .
H19 H -0.235 -0.5247 0.718 0.112 Uiso 1 1 calc R . .
C20 C -0.1556(6) -0.3454(6) 0.7495(4) 0.0751(18) Uani 1 1 d . . .
H20 H -0.1801 -0.317 0.711 0.09 Uiso 1 1 calc R . .
C21 C -0.1184(5) 0.1632(5) 0.8421(3) 0.0463(12) Uani 1 1 d . . .
C22 C -0.1817(5) 0.1907(5) 0.8796(3) 0.0542(13) Uani 1 1 d . . .
C23 C -0.2438(6) 0.2383(5) 0.9264(3) 0.0558(14) Uani 1 1 d . . .
C24 C -0.1756(7) 0.3041(6) 0.9839(3) 0.0730(18) Uani 1 1 d . . .
H24 H -0.0908 0.316 0.9925 0.088 Uiso 1 1 calc R . .
C25 C -0.2325(9) 0.3524(8) 1.0288(4) 0.093(2) Uani 1 1 d . . .
H25 H -0.185 0.397 1.067 0.112 Uiso 1 1 calc R . .
C26 C -0.3559(10) 0.3360(8) 1.0179(4) 0.100(3) Uani 1 1 d . . .
H26 H -0.3939 0.3675 1.0487 0.12 Uiso 1 1 calc R . .
C27 C -0.4245(8) 0.2719(7) 0.9604(5) 0.093(2) Uani 1 1 d . . .
H27 H -0.5093 0.2606 0.9526 0.111 Uiso 1 1 calc R . .
C28 C -0.3702(6) 0.2246(6) 0.9146(4) 0.0713(17) Uani 1 1 d . . .
H28 H -0.4175 0.1832 0.8756 0.086 Uiso 1 1 calc R . .
C29 C -0.1807(5) -0.0402(5) 0.9825(3) 0.0589(14) Uani 1 1 d . . .
H29 H -0.1573 0.0423 0.9771 0.071 Uiso 1 1 calc R . .
C30 C -0.1463(6) -0.0753(7) 1.0429(3) 0.0686(16) Uani 1 1 d . . .
H30 H -0.1032 -0.0185 1.078 0.082 Uiso 1 1 calc R . .
C31 C -0.1776(6) -0.1949(7) 1.0491(3) 0.0711(18) Uani 1 1 d . . .
H31 H -0.1552 -0.2216 1.0888 0.085 Uiso 1 1 calc R . .
C32 C -0.2418(6) -0.2773(6) 0.9972(3) 0.0658(16) Uani 1 1 d . . .
H32 H -0.2613 -0.3594 1.001 0.079 Uiso 1 1 calc R . .
C33 C -0.2777(5) -0.2362(5) 0.9386(3) 0.0507(13) Uani 1 1 d . . .
C34 C -0.3554(5) -0.3211(5) 0.8826(3) 0.0518(13) Uani 1 1 d . . .
C35 C -0.4106(6) -0.4459(6) 0.8868(4) 0.0756(18) Uani 1 1 d . . .
H35 H -0.398 -0.4806 0.926 0.091 Uiso 1 1 calc R . .
C36 C -0.4843(7) -0.5198(7) 0.8335(4) 0.090(2) Uani 1 1 d . . .
H36 H -0.5222 -0.6043 0.8364 0.108 Uiso 1 1 calc R . .
C37 C -0.5013(6) -0.4684(7) 0.7764(4) 0.087(2) Uani 1 1 d . . .
H37 H -0.5507 -0.5165 0.7396 0.104 Uiso 1 1 calc R . .
C38 C -0.4438(6) -0.3436(6) 0.7746(3) 0.0698(17) Uani 1 1 d . . .
H38 H -0.4558 -0.3081 0.7356 0.084 Uiso 1 1 calc R . .
C39 C -0.2481(6) -0.0461(6) 0.6591(3) 0.0725(18) Uani 1 1 d . . .
H39 H -0.1693 -0.0476 0.6691 0.087 Uiso 1 1 calc R . .
C40 C -0.2786(9) -0.0351(8) 0.5930(4) 0.105(3) Uani 1 1 d . . .
H40 H -0.2231 -0.0305 0.5588 0.126 Uiso 1 1 calc R . .
C41 C -0.3918(12) -0.0312(10) 0.5797(4) 0.130(4) Uani 1 1 d . . .
H41 H -0.4147 -0.0219 0.5356 0.157 Uiso 1 1 calc R . .
C42 C -0.4747(9) -0.0409(9) 0.6306(5) 0.116(3) Uani 1 1 d . . .
H42 H -0.554 -0.0401 0.6208 0.14 Uiso 1 1 calc R . .
C43 C -0.4375(6) -0.0519(5) 0.6975(3) 0.0649(16) Uani 1 1 d . . .
C44 C -0.5188(5) -0.0627(5) 0.7552(4) 0.0640(16) Uani 1 1 d . . .
C45 C -0.6419(6) -0.0706(6) 0.7487(5) 0.083(2) Uani 1 1 d . . .
H45 H -0.6775 -0.0695 0.7062 0.099 Uiso 1 1 calc R . .
C46 C -0.7114(7) -0.0799(7) 0.8046(6) 0.102(3) Uani 1 1 d . . .
H46 H -0.7938 -0.0836 0.8002 0.122 Uiso 1 1 calc R . .
C47 C -0.6605(7) -0.0839(6) 0.8667(5) 0.093(2) Uani 1 1 d . . .
H47 H -0.7074 -0.0909 0.9052 0.112 Uiso 1 1 calc R . .
C48 C -0.5357(6) -0.0771(6) 0.8714(4) 0.0737(18) Uani 1 1 d . . .
H48 H -0.5003 -0.0811 0.9135 0.088 Uiso 1 1 calc R . .
C49 C 0.8969(16) 0.2689(12) 0.4947(6) 0.205(7) Uani 1 1 d . . .
H49A H 0.8304 0.2964 0.4923 0.308 Uiso 1 1 calc R . .
H49B H 0.9797 0.3366 0.4886 0.308 Uiso 1 1 calc R . .
H49C H 0.8974 0.2353 0.538 0.308 Uiso 1 1 calc R . .
C50 C 0.8722(12) 0.1778(10) 0.4430(5) 0.109(3) Uani 1 1 d . . .
C51 C 0.9925(12) 0.1815(12) 0.4096(8) 0.191(6) Uani 1 1 d . . .
H51A H 1.0348 0.1472 0.439 0.287 Uiso 1 1 calc R . .
H51B H 1.0512 0.2646 0.4014 0.287 Uiso 1 1 calc R . .
H51C H 0.967 0.135 0.3676 0.287 Uiso 1 1 calc R . .
O1 O 0.7684(7) 0.0998(7) 0.4273(3) 0.131(2) Uani 1 1 d . . .
N1 N -0.3244(4) -0.0548(4) 0.7097(2) 0.0577(12) Uani 1 1 d . . .
N2 N -0.4671(4) -0.0650(4) 0.8171(3) 0.0595(12) Uani 1 1 d . . .
N3 N -0.3710(4) -0.2698(4) 0.8261(2) 0.0566(12) Uani 1 1 d . . .
N4 N -0.2455(4) -0.1184(4) 0.9319(2) 0.0503(10) Uani 1 1 d . . .
Pt1 Pt 0.009890(19) 0.146573(18) 0.779321(10) 0.04417(8) Uani 1 1 d . . .
Cd1 Cd -0.25598(3) -0.05379(3) 0.821142(18) 0.04621(11) Uani 1 1 d . . .
F1 F 0.3009(3) 0.1877(3) 0.81480(17) 0.0728(9) Uani 1 1 d . . .
F2 F 0.5028(4) 0.2269(4) 0.7402(2) 0.1036(13) Uani 1 1 d . . .
F3 F 0.4750(5) 0.2155(5) 0.6020(3) 0.1332(19) Uani 1 1 d . . .
F4 F 0.2401(5) 0.1667(6) 0.5429(2) 0.1346(19) Uani 1 1 d . . .
F5 F 0.0393(4) 0.1305(5) 0.61638(18) 0.1005(13) Uani 1 1 d . . .
F6 F 0.2117(3) 0.4140(3) 0.84234(18) 0.0764(10) Uani 1 1 d . . .
F7 F 0.2774(4) 0.6396(3) 0.8006(2) 0.0946(12) Uani 1 1 d . . .
F8 F 0.1570(5) 0.6746(4) 0.6886(2) 0.1161(16) Uani 1 1 d . . .
F9 F -0.0379(5) 0.4798(4) 0.6224(2) 0.1225(17) Uani 1 1 d . . .
F10 F -0.1063(4) 0.2546(4) 0.6646(2) 0.1016(14) Uani 1 1 d . . .

loop_
_atom_site_aniso_label
_atom_site_aniso_U_11
_atom_site_aniso_U_22
_atom_site_aniso_U_33
_atom_site_aniso_U_23
_atom_site_aniso_U_13
_atom_site_aniso_U_12
C1 0.072(4) 0.041(3) 0.051(3) 0.002(2) 0.013(3) 0.031(3)
C2 0.064(4) 0.041(3) 0.070(4) 0.008(3) 0.022(3) 0.020(3)
C3 0.064(4) 0.050(4) 0.100(5) 0.006(4) 0.018(4) 0.024(3)
C4 0.089(5) 0.069(5) 0.095(6) 0.019(4) 0.046(5) 0.037(4)
C5 0.122(6) 0.089(6) 0.057(4) 0.016(4) 0.030(4) 0.050(5)
C6 0.092(5) 0.074(5) 0.058(4) 0.012(3) 0.010(4) 0.040(4)
C7 0.068(3) 0.033(3) 0.055(3) 0.008(2) 0.008(3) 0.023(3)
C8 0.070(4) 0.047(4) 0.062(3) 0.005(3) 0.011(3) 0.032(3)
C9 0.079(4) 0.038(4) 0.079(4) 0.004(3) 0.010(3) 0.021(3)
C10 0.121(6) 0.045(4) 0.078(4) 0.017(3) 0.018(4) 0.044(4)
C11 0.130(6) 0.061(4) 0.057(4) 0.008(3) -0.001(4) 0.053(4)
C12 0.110(5) 0.049(4) 0.057(3) 0.003(3) -0.002(3) 0.044(4)
C13 0.042(3) 0.053(4) 0.047(3) 0.002(2) 0.004(2) 0.026(3)
C14 0.045(3) 0.039(3) 0.070(3) 0.012(3) 0.008(2) 0.022(2)
C15 0.058(3) 0.048(3) 0.072(4) 0.013(3) 0.016(3) 0.031(3)
C16 0.065(4) 0.063(4) 0.094(5) 0.021(4) 0.010(3) 0.034(3)
C17 0.096(5) 0.070(5) 0.139(7) 0.051(5) 0.028(5) 0.052(5)
C18 0.116(6) 0.047(5) 0.147(8) 0.026(5) 0.049(6) 0.046(5)
C19 0.106(5) 0.048(4) 0.116(6) -0.002(4) 0.029(5) 0.024(4)
C20 0.092(4) 0.051(4) 0.085(5) 0.010(4) 0.022(4) 0.032(4)
C21 0.051(3) 0.036(3) 0.054(3) 0.006(2) 0.002(3) 0.021(2)
C22 0.057(3) 0.058(4) 0.054(3) 0.015(3) 0.011(3) 0.030(3)
C23 0.073(4) 0.047(3) 0.057(3) 0.022(3) 0.021(3) 0.033(3)
C24 0.091(4) 0.083(5) 0.064(4) 0.013(4) 0.015(4) 0.054(4)
C25 0.131(7) 0.105(6) 0.069(4) 0.009(4) 0.030(4) 0.072(6)
C26 0.144(8) 0.104(7) 0.093(6) 0.032(5) 0.060(6) 0.088(6)
C27 0.099(5) 0.084(6) 0.121(7) 0.039(5) 0.048(5) 0.060(5)
C28 0.074(4) 0.061(4) 0.088(4) 0.010(3) 0.008(3) 0.038(3)
C29 0.073(4) 0.049(4) 0.055(3) 0.004(3) 0.000(3) 0.027(3)
C30 0.076(4) 0.077(5) 0.052(3) 0.007(3) -0.001(3) 0.033(4)
C31 0.077(4) 0.091(5) 0.057(4) 0.024(4) 0.007(3) 0.046(4)
C32 0.075(4) 0.060(4) 0.069(4) 0.018(3) 0.009(3) 0.035(3)
C33 0.051(3) 0.051(4) 0.053(3) 0.016(3) 0.015(2) 0.023(3)
C34 0.045(3) 0.037(3) 0.073(4) 0.013(3) 0.014(3) 0.015(2)
C35 0.086(4) 0.056(4) 0.084(5) 0.011(4) 0.000(4) 0.031(4)
C36 0.084(5) 0.044(4) 0.126(6) 0.005(4) 0.003(5) 0.014(4)
C37 0.077(4) 0.057(5) 0.112(6) -0.012(4) -0.022(4) 0.018(4)
C38 0.068(4) 0.048(4) 0.086(4) -0.004(3) -0.016(3) 0.020(3)
C39 0.074(4) 0.084(5) 0.054(4) 0.008(3) 0.001(3) 0.029(4)
C40 0.125(7) 0.134(8) 0.057(4) 0.005(4) -0.005(4) 0.058(6)
C41 0.165(9) 0.177(11) 0.058(5) 0.009(6) -0.019(6) 0.084(8)
C42 0.124(7) 0.146(9) 0.097(6) 0.002(6) -0.047(6) 0.079(7)
C43 0.075(4) 0.051(4) 0.069(4) 0.003(3) -0.013(3) 0.029(3)
C44 0.056(3) 0.039(3) 0.097(5) 0.003(3) -0.017(3) 0.023(3)
C45 0.049(3) 0.053(4) 0.140(7) 0.014(4) -0.003(4) 0.017(3)
C46 0.060(4) 0.057(5) 0.193(10) 0.020(5) 0.003(6) 0.029(4)
C47 0.069(4) 0.057(5) 0.158(8) 0.017(5) 0.045(5) 0.029(4)
C48 0.068(4) 0.056(4) 0.098(5) 0.011(4) 0.022(4) 0.026(3)
C49 0.35(2) 0.122(10) 0.107(8) -0.004(8) 0.004(10) 0.068(12)
C50 0.141(8) 0.101(7) 0.085(6) 0.028(5) -0.014(6) 0.054(7)
C51 0.140(10) 0.147(12) 0.279(17) 0.044(11) 0.025(11) 0.054(9)
O1 0.115(5) 0.132(6) 0.133(5) -0.004(4) -0.026(4) 0.044(4)
N1 0.054(3) 0.057(3) 0.054(3) 0.003(2) -0.006(2) 0.018(2)
N2 0.050(3) 0.046(3) 0.080(3) 0.009(2) 0.010(3) 0.019(2)
N3 0.053(3) 0.044(3) 0.071(3) 0.000(2) -0.008(2) 0.020(2)
N4 0.056(2) 0.046(3) 0.048(2) 0.007(2) 0.004(2) 0.022(2)
Pt1 0.05342(13) 0.03488(12) 0.04450(12) 0.00332(8) 0.00256(8) 0.01960(9)
Cd1 0.0473(2) 0.0427(2) 0.0470(2) 0.00514(17) 0.00036(16) 0.01830(17)
F1 0.068(2) 0.075(2) 0.071(2) -0.0041(18) -0.0038(17) 0.0286(18)
F2 0.066(2) 0.098(3) 0.145(4) 0.004(3) 0.020(2) 0.033(2)
F3 0.131(4) 0.151(5) 0.141(4) 0.039(4) 0.087(3) 0.077(4)
F4 0.188(5) 0.185(6) 0.060(3) 0.026(3) 0.048(3) 0.106(4)
F5 0.108(3) 0.143(4) 0.056(2) 0.003(2) -0.004(2) 0.061(3)
F6 0.086(2) 0.049(2) 0.083(2) 0.0009(18) -0.0209(19) 0.0216(18)
F7 0.105(3) 0.042(2) 0.121(3) -0.003(2) -0.008(2) 0.019(2)
F8 0.175(4) 0.048(2) 0.124(3) 0.033(2) 0.011(3) 0.046(3)
F9 0.204(5) 0.084(3) 0.092(3) 0.016(2) -0.030(3) 0.077(3)
F10 0.143(4) 0.064(3) 0.090(3) -0.005(2) -0.048(3) 0.042(3)

loop_
_atom_type_symbol
_atom_type_description
_atom_type_scat_dispersion_real
_atom_type_scat_dispersion_imag
_atom_type_scat_source
C C 0.0033 0.0016 'International Tables Vol C Tables 4.2.6.8 and 6.1.1.4'
H H 0 0 'International Tables Vol C Tables 4.2.6.8 and 6.1.1.4'
O O 0.0106 0.006 'International Tables Vol C Tables 4.2.6.8 and 6.1.1.4'
N N 0.0061 0.0033 'International Tables Vol C Tables 4.2.6.8 and 6.1.1.4'
Pt Pt -1.7033 8.3905 'International Tables Vol C Tables 4.2.6.8 and 6.1.1.4'
Cd Cd -0.8075 1.2024 'International Tables Vol C Tables 4.2.6.8 and 6.1.1.4'
F F 0.0171 0.0103 'International Tables Vol C Tables 4.2.6.8 and 6.1.1.4'

loop_
_geom_angle_atom_site_label_1
_geom_angle_atom_site_label_2
_geom_angle_atom_site_label_3
_geom_angle
_geom_angle_site_symmetry_1
_geom_angle_site_symmetry_3
_geom_angle_publ_flag
C6 C1 C2 113.3(5) . . ?
C6 C1 Pt1 125.2(5) . . ?
C2 C1 Pt1 121.3(4) . . ?
F1 C2 C1 120.7(5) . . ?
F1 C2 C3 114.9(5) . . ?
C1 C2 C3 124.4(6) . . ?
F2 C3 C4 120.4(6) . . ?
F2 C3 C2 120.6(6) . . ?
C4 C3 C2 119.0(6) . . ?
F3 C4 C5 121.2(7) . . ?
F3 C4 C3 120.5(7) . . ?
C5 C4 C3 118.3(6) . . ?
F4 C5 C4 119.7(7) . . ?
F4 C5 C6 119.4(7) . . ?
C4 C5 C6 120.9(6) . . ?
F5 C6 C1 119.8(6) . . ?
F5 C6 C5 116.1(6) . . ?
C1 C6 C5 124.0(7) . . ?
C8 C7 C12 115.5(5) . . ?
C8 C7 Pt1 123.9(4) . . ?
C12 C7 Pt1 120.6(4) . . ?
F6 C8 C7 120.2(5) . . ?
F6 C8 C9 116.4(5) . . ?
C7 C8 C9 123.4(5) . . ?
F7 C9 C10 120.0(6) . . ?
F7 C9 C8 120.7(6) . . ?
C10 C9 C8 119.3(6) . . ?
F8 C10 C9 120.6(7) . . ?
F8 C10 C11 120.1(6) . . ?
C9 C10 C11 119.3(6) . . ?
F9 C11 C10 119.8(6) . . ?
F9 C11 C12 119.9(6) . . ?
C10 C11 C12 120.3(6) . . ?
F10 C12 C11 117.1(5) . . ?
F10 C12 C7 120.8(5) . . ?
C11 C12 C7 122.1(6) . . ?
C14 C13 Pt1 174.5(5) . . ?
C14 C13 Cd1 96.2(4) . . ?
Pt1 C13 Cd1 85.10(17) . . ?
C13 C14 C15 178.1(6) . . ?
C20 C15 C16 118.0(6) . . ?
C20 C15 C14 121.2(5) . . ?
C16 C15 C14 120.9(6) . . ?
C17 C16 C15 120.8(7) . . ?
C17 C16 H16 119.6 . . ?
C15 C16 H16 119.6 . . ?
C18 C17 C16 119.9(7) . . ?
C18 C17 H17 120.1 . . ?
C16 C17 H17 120.1 . . ?
C17 C18 C19 121.6(7) . . ?
C17 C18 H18 119.2 . . ?
C19 C18 H18 119.2 . . ?
C18 C19 C20 119.1(8) . . ?
C18 C19 H19 120.4 . . ?
C20 C19 H19 120.4 . . ?
C15 C20 C19 120.7(7) . . ?
C15 C20 H20 119.7 . . ?
C19 C20 H20 119.7 . . ?
C22 C21 Pt1 170.5(5) . . ?
C22 C21 Cd1 101.7(4) . . ?
Pt1 C21 Cd1 87.86(19) . . ?
C21 C22 C23 172.8(6) . . ?
C24 C23 C28 117.9(6) . . ?
C24 C23 C22 119.7(5) . . ?
C28 C23 C22 122.4(6) . . ?
C23 C24 C25 120.6(7) . . ?
C23 C24 H24 119.7 . . ?
C25 C24 H24 119.7 . . ?
C26 C25 C24 121.1(8) . . ?
C26 C25 H25 119.5 . . ?
C24 C25 H25 119.5 . . ?
C25 C26 C27 119.0(7) . . ?
C25 C26 H26 120.5 . . ?
C27 C26 H26 120.5 . . ?
C28 C27 C26 121.3(7) . . ?
C28 C27 H27 119.4 . . ?
C26 C27 H27 119.4 . . ?
C27 C28 C23 120.1(7) . . ?
C27 C28 H28 120 . . ?
C23 C28 H28 120 . . ?
N4 C29 C30 123.3(6) . . ?
N4 C29 H29 118.3 . . ?
C30 C29 H29 118.3 . . ?
C31 C30 C29 117.5(6) . . ?
C31 C30 H30 121.2 . . ?
C29 C30 H30 121.2 . . ?
C30 C31 C32 120.5(6) . . ?
C30 C31 H31 119.8 . . ?
C32 C31 H31 119.8 . . ?
C31 C32 C33 119.0(6) . . ?
C31 C32 H32 120.5 . . ?
C33 C32 H32 120.5 . . ?
N4 C33 C32 120.8(5) . . ?
N4 C33 C34 117.3(4) . . ?
C32 C33 C34 121.9(5) . . ?
N3 C34 C35 120.6(5) . . ?
N3 C34 C33 116.2(5) . . ?
C35 C34 C33 123.2(5) . . ?
C36 C35 C34 120.3(6) . . ?
C36 C35 H35 119.8 . . ?
C34 C35 H35 119.8 . . ?
C37 C36 C35 119.3(7) . . ?
C37 C36 H36 120.3 . . ?
C35 C36 H36 120.3 . . ?
C36 C37 C38 118.1(7) . . ?
C36 C37 H37 120.9 . . ?
C38 C37 H37 120.9 . . ?
N3 C38 C37 123.5(6) . . ?
N3 C38 H38 118.3 . . ?
C37 C38 H38 118.3 . . ?
N1 C39 C40 123.9(7) . . ?
N1 C39 H39 118 . . ?
C40 C39 H39 118 . . ?
C41 C40 C39 117.2(8) . . ?
C41 C40 H40 121.4 . . ?
C39 C40 H40 121.4 . . ?
C40 C41 C42 120.9(7) . . ?
C40 C41 H41 119.5 . . ?
C42 C41 H41 119.5 . . ?
C41 C42 C43 119.0(8) . . ?
C41 C42 H42 120.5 . . ?
C43 C42 H42 120.5 . . ?
N1 C43 C42 119.2(7) . . ?
N1 C43 C44 117.5(5) . . ?
C42 C43 C44 123.3(7) . . ?
N2 C44 C45 120.0(7) . . ?
N2 C44 C43 116.7(5) . . ?
C45 C44 C43 123.2(6) . . ?
C46 C45 C44 120.0(7) . . ?
C46 C45 H45 120 . . ?
C44 C45 H45 120 . . ?
C47 C46 C45 120.1(7) . . ?
C47 C46 H46 120 . . ?
C45 C46 H46 120 . . ?
C46 C47 C48 118.4(8) . . ?
C46 C47 H47 120.8 . . ?
C48 C47 H47 120.8 . . ?
N2 C48 C47 121.4(7) . . ?
N2 C48 H48 119.3 . . ?
C47 C48 H48 119.3 . . ?
C50 C49 H49A 109.5 . . ?
C50 C49 H49B 109.5 . . ?
H49A C49 H49B 109.5 . . ?
C50 C49 H49C 109.5 . . ?
H49A C49 H49C 109.5 . . ?
H49B C49 H49C 109.5 . . ?
O1 C50 C49 124.4(12) . . ?
O1 C50 C51 120.2(11) . . ?
C49 C50 C51 115.4(12) . . ?
C50 C51 H51A 109.5 . . ?
C50 C51 H51B 109.5 . . ?
H51A C51 H51B 109.5 . . ?
C50 C51 H51C 109.5 . . ?
H51A C51 H51C 109.5 . . ?
H51B C51 H51C 109.5 . . ?
C39 N1 C43 119.7(5) . . ?
C39 N1 Cd1 121.4(4) . . ?
C43 N1 Cd1 118.6(4) . . ?
C48 N2 C44 120.0(5) . . ?
C48 N2 Cd1 123.3(4) . . ?
C44 N2 Cd1 116.6(4) . . ?
C34 N3 C38 118.2(5) . . ?
C34 N3 Cd1 117.6(3) . . ?
C38 N3 Cd1 124.1(4) . . ?
C29 N4 C33 118.9(4) . . ?
C29 N4 Cd1 122.1(4) . . ?
C33 N4 Cd1 116.9(3) . . ?
C21 Pt1 C13 98.16(19) . . ?
C21 Pt1 C1 171.0(2) . . ?
C13 Pt1 C1 89.6(2) . . ?
C21 Pt1 C7 86.1(2) . . ?
C13 Pt1 C7 174.7(2) . . ?
C1 Pt1 C7 86.4(2) . . ?
C21 Pt1 Cd1 51.41(14) . . ?
C13 Pt1 Cd1 54.08(13) . . ?
C1 Pt1 Cd1 137.62(15) . . ?
C7 Pt1 Cd1 128.01(15) . . ?
N1 Cd1 N4 160.77(16) . . ?
N1 Cd1 N2 70.21(17) . . ?
N4 Cd1 N2 100.62(16) . . ?
N1 Cd1 N3 92.81(16) . . ?
N4 Cd1 N3 68.91(16) . . ?
N2 Cd1 N3 83.17(15) . . ?
N1 Cd1 C21 100.58(16) . . ?
N4 Cd1 C21 97.93(16) . . ?
N2 Cd1 C21 102.80(16) . . ?
N3 Cd1 C21 166.51(16) . . ?
N1 Cd1 C13 96.29(16) . . ?
N4 Cd1 C13 93.02(15) . . ?
N2 Cd1 C13 166.26(17) . . ?
N3 Cd1 C13 100.45(17) . . ?
C21 Cd1 C13 76.63(18) . . ?
N1 Cd1 Pt1 85.62(11) . . ?
N4 Cd1 Pt1 112.11(10) . . ?
N2 Cd1 Pt1 132.15(11) . . ?
N3 Cd1 Pt1 140.36(11) . . ?
C21 Cd1 Pt1 40.73(13) . . ?
C13 Cd1 Pt1 40.82(12) . . ?

loop_
_geom_bond_atom_site_label_1
_geom_bond_atom_site_label_2
_geom_bond_distance
_geom_bond_site_symmetry_2
_geom_bond_publ_flag
C1 C6 1.369(8) . ?
C1 C2 1.389(8) . ?
C1 Pt1 2.056(5) . ?
C2 F1 1.358(6) . ?
C2 C3 1.393(8) . ?
C3 F2 1.357(7) . ?
C3 C4 1.376(10) . ?
C4 F3 1.338(7) . ?
C4 C5 1.357(10) . ?
C5 F4 1.348(7) . ?
C5 C6 1.384(9) . ?
C6 F5 1.346(7) . ?
C7 C8 1.369(8) . ?
C7 C12 1.383(7) . ?
C7 Pt1 2.072(5) . ?
C8 F6 1.350(6) . ?
C8 C9 1.379(8) . ?
C9 F7 1.351(7) . ?
C9 C10 1.359(9) . ?
C10 F8 1.352(7) . ?
C10 C11 1.365(9) . ?
C11 F9 1.364(7) . ?
C11 C12 1.374(8) . ?
C12 F10 1.341(7) . ?
C13 C14 1.209(7) . ?
C13 Pt1 2.039(5) . ?
C13 Cd1 2.527(5) . ?
C14 C15 1.424(7) . ?
C15 C20 1.382(9) . ?
C15 C16 1.393(8) . ?
C16 C17 1.385(10) . ?
C16 H16 0.93 . ?
C17 C18 1.349(11) . ?
C17 H17 0.93 . ?
C18 C19 1.361(11) . ?
C18 H18 0.93 . ?
C19 C20 1.402(9) . ?
C19 H19 0.93 . ?
C20 H20 0.93 . ?
C21 C22 1.195(7) . ?
C21 Pt1 2.030(5) . ?
C21 Cd1 2.432(5) . ?
C22 C23 1.443(8) . ?
C23 C24 1.384(8) . ?
C23 C28 1.400(8) . ?
C24 C25 1.383(9) . ?
C24 H24 0.93 . ?
C25 C26 1.352(11) . ?
C25 H25 0.93 . ?
C26 C27 1.377(11) . ?
C26 H26 0.93 . ?
C27 C28 1.368(9) . ?
C27 H27 0.93 . ?
C28 H28 0.93 . ?
C29 N4 1.327(7) . ?
C29 C30 1.384(7) . ?
C29 H29 0.93 . ?
C30 C31 1.350(9) . ?
C30 H30 0.93 . ?
C31 C32 1.366(9) . ?
C31 H31 0.93 . ?
C32 C33 1.397(7) . ?
C32 H32 0.93 . ?
C33 N4 1.327(7) . ?
C33 C34 1.477(8) . ?
C34 N3 1.339(7) . ?
C34 C35 1.373(8) . ?
C35 C36 1.372(9) . ?
C35 H35 0.93 . ?
C36 C37 1.354(10) . ?
C36 H36 0.93 . ?
C37 C38 1.368(9) . ?
C37 H37 0.93 . ?
C38 N3 1.342(7) . ?
C38 H38 0.93 . ?
C39 N1 1.326(7) . ?
C39 C40 1.371(9) . ?
C39 H39 0.93 . ?
C40 C41 1.341(12) . ?
C40 H40 0.93 . ?
C41 C42 1.378(12) . ?
C41 H41 0.93 . ?
C42 C43 1.409(9) . ?
C42 H42 0.93 . ?
C43 N1 1.331(8) . ?
C43 C44 1.470(9) . ?
C44 N2 1.353(7) . ?
C44 C45 1.377(8) . ?
C45 C46 1.360(11) . ?
C45 H45 0.93 . ?
C46 C47 1.359(11) . ?
C46 H46 0.93 . ?
C47 C48 1.399(9) . ?
C47 H47 0.93 . ?
C48 N2 1.324(8) . ?
C48 H48 0.93 . ?
C49 C50 1.422(14) . ?
C49 H49A 0.96 . ?
C49 H49B 0.96 . ?
C49 H49C 0.96 . ?
C50 O1 1.180(10) . ?
C50 C51 1.533(15) . ?
C51 H51A 0.96 . ?
C51 H51B 0.96 . ?
C51 H51C 0.96 . ?
N1 Cd1 2.320(4) . ?
N2 Cd1 2.368(4) . ?
N3 Cd1 2.378(5) . ?
N4 Cd1 2.365(4) . ?
Pt1 Cd1 3.1086(4) . ?

loop_
_platon_squeeze_void_nr
_platon_squeeze_void_average_x
_platon_squeeze_void_average_y
_platon_squeeze_void_average_z
_platon_squeeze_void_volume
_platon_squeeze_void_count_electrons
_platon_squeeze_void_content
1 0.500 0.500 0.500 301 47 1.5(CH3)2CO
